data_7239558
loop_
_publ_author_name
'Wang, Guan-Yao'
'Song, Chan'
'Kong, De-Ming'
'Ruan, Wen-Juan'
'Chang, Ze'
'Li, Yue'

_publ_section_title
;
 Two luminescent metal--organic frameworks for the sensing of
 nitroaromatic explosives and DNA strands
;
_journal_issue 7
_journal_name_full 'J. Mater. Chem. A'
_journal_page_first 2213
_journal_paper_doi 10.1039/C3TA14199C
_journal_volume 2
_journal_year 2014
_chemical_formula_moiety 'C24 H12 Cd N2 O10, C3 H7 N O, 2(C2 H8 N), 3(H2 O) '
_chemical_formula_sum 'C31 H41 Cd N5 O14'
_chemical_formula_weight 820.10
_space_group_IT_number 2
_space_group_name_Hall '-P 1'
_space_group_name_H-M_alt 'P -1'
_symmetry_cell_setting triclinic
_symmetry_space_group_name_H-M 'P -1'
_atom_sites_solution_hydrogens geom
_atom_sites_solution_primary direct
_atom_sites_solution_secondary difmap
_audit_creation_method SHELXL-97
_cell_angle_alpha 102.53(3)
_cell_angle_beta 99.35(3)
_cell_angle_gamma 93.79(3)
_cell_formula_units_Z 2
_cell_length_a 10.217(2)
_cell_length_b 10.362(2)
_cell_length_c 18.118(4)
_cell_measurement_temperature 293(2)
_cell_volume 1837.3(7)
_computing_cell_refinement PROCESS-AUTO
_computing_data_collection PROCESS-AUTO
_computing_data_reduction CrystalStructure
_computing_molecular_graphics 'Bruker SHELXTL'
_computing_publication_material 'Bruker SHELXTL'
_computing_structure_refinement 'SHELXL-97 (Sheldrick, 1997)'
_computing_structure_solution 'SHELXS-97 (Sheldrick, 1990)'
_diffrn_ambient_temperature 293(2)
_diffrn_measured_fraction_theta_full 0.987
_diffrn_measured_fraction_theta_max 0.987
_diffrn_measurement_device_type SCX-MINI
_diffrn_measurement_method '\w scans'
_diffrn_radiation_monochromator graphite
_diffrn_radiation_source 'fine-focus sealed tube'
_diffrn_radiation_type MoK\a
_diffrn_radiation_wavelength 0.71073
_diffrn_reflns_av_R_equivalents 0.0751
_diffrn_reflns_av_sigmaI/netI 0.1027
_diffrn_reflns_limit_h_max 13
_diffrn_reflns_limit_h_min -13
_diffrn_reflns_limit_k_max 13
_diffrn_reflns_limit_k_min -13
_diffrn_reflns_limit_l_max 23
_diffrn_reflns_limit_l_min -23
_diffrn_reflns_number 19200
_diffrn_reflns_theta_full 27.49
_diffrn_reflns_theta_max 27.49
_diffrn_reflns_theta_min 2.99
_diffrn_standards_decay_% none
_diffrn_standards_interval_count none
_diffrn_standards_number none
_exptl_absorpt_coefficient_mu 0.666
_exptl_absorpt_correction_T_max 0.869
_exptl_absorpt_correction_T_min 0.847
_exptl_absorpt_correction_type multi-scan
_exptl_absorpt_process_details Higashi,1995
_exptl_crystal_colour colorless
_exptl_crystal_density_diffrn 1.482
_exptl_crystal_density_method 'not measured'
_exptl_crystal_description block
_exptl_crystal_F_000 844
_exptl_crystal_size_max 0.25
_exptl_crystal_size_mid 0.23
_exptl_crystal_size_min 0.21
_refine_diff_density_max 1.166
_refine_diff_density_min -0.741
_refine_diff_density_rms 0.115
_refine_ls_extinction_method none
_refine_ls_goodness_of_fit_ref 1.098
_refine_ls_hydrogen_treatment constr
_refine_ls_matrix_type full
_refine_ls_number_parameters 443
_refine_ls_number_reflns 8444
_refine_ls_number_restraints 0
_refine_ls_restrained_S_all 1.098
_refine_ls_R_factor_all 0.0963
_refine_ls_R_factor_gt 0.0706
_refine_ls_shift/su_max 0.001
_refine_ls_shift/su_mean 0.000
_refine_ls_structure_factor_coef Fsqd
_refine_ls_weighting_details 'calc w=1/[\s^2^(Fo^2^)+(0.0606P)^2^+1.5547P] where P=(Fo^2^+2Fc^2^)/3'
_refine_ls_weighting_scheme calc
_refine_ls_wR_factor_gt 0.1494
_refine_ls_wR_factor_ref 0.1599
_reflns_number_gt 6547
_reflns_number_total 8444
_reflns_threshold_expression >2sigma(I)
_cod_data_source_file c3ta14199c.txt
_cod_data_source_block 1
_cod_depositor_comments
;
The following automatic conversions were performed:

data item '_symmetry_cell_setting' value 'Triclinic' was changed to
'triclinic' in accordance with the
/home/saulius/struct/COD-crude-data/automatic-downloads/DataCite-retrospective/RSC/depositions/lib/dictionaries/cif_core.dic
dictionary named 'cif_core.dic' version 2.4.2 last updated on
2011-04-26.

Automatic conversion script
Id: cif_fix_values 6909 2019-04-08 15:41:33Z antanas 
;
_cod_original_cell_volume 1837.3(6)
_cod_original_sg_symbol_H-M P-1
_cod_original_formula_sum 'C31 H41 Cd N5 O14 '
_cod_database_code 7239558

loop_
_symmetry_equiv_pos_as_xyz
'x, y, z'
'-x, -y, -z'

loop_
_atom_site_label
_atom_site_type_symbol
_atom_site_fract_x
_atom_site_fract_y
_atom_site_fract_z
_atom_site_U_iso_or_equiv
_atom_site_adp_type
_atom_site_occupancy
_atom_site_symmetry_multiplicity
_atom_site_calc_flag
_atom_site_refinement_flags
C1 C 0.2159(5) -0.0124(5) -0.2488(3) 0.0257(10) Uani 1 1 d .
C2 C 0.3602(5) 0.0184(4) -0.2108(3) 0.0244(10) Uani 1 1 d .
C3 C 0.4616(5) -0.0046(5) -0.2538(3) 0.0292(11) Uani 1 1 d .
H3A H 0.4401 -0.0390 -0.3067 0.035 Uiso 1 1 calc R
C4 C 0.5945(5) 0.0239(5) -0.2179(3) 0.0284(11) Uani 1 1 d .
C5 C 0.7043(5) -0.0064(5) -0.2642(3) 0.0372(13) Uani 1 1 d .
C6 C 0.6250(5) 0.0776(5) -0.1395(3) 0.0313(11) Uani 1 1 d .
H6 H 0.7139 0.0977 -0.1154 0.038 Uiso 1 1 calc R
C7 C 0.5252(5) 0.1019(5) -0.0962(3) 0.0266(10) Uani 1 1 d .
C8 C 0.3934(5) 0.0700(5) -0.1317(3) 0.0288(11) Uani 1 1 d .
H8 H 0.3263 0.0830 -0.1026 0.035 Uiso 1 1 calc R
C9 C 0.4921(5) 0.2331(5) 0.0281(3) 0.0371(13) Uani 1 1 d .
C10 C 0.5428(5) 0.2679(5) 0.1133(3) 0.0321(12) Uani 1 1 d .
C11 C 0.6781(5) 0.2849(5) 0.1452(3) 0.0358(12) Uani 1 1 d .
H11 H 0.7416 0.2715 0.1137 0.043 Uiso 1 1 calc R
C12 C 0.7170(6) 0.3221(5) 0.2245(3) 0.0386(13) Uani 1 1 d .
H12 H 0.8074 0.3339 0.2458 0.046 Uiso 1 1 calc R
C13 C 0.6244(6) 0.3420(5) 0.2723(3) 0.0335(12) Uani 1 1 d .
C14 C 0.6657(6) 0.3920(6) 0.3573(3) 0.0429(14) Uani 1 1 d .
C15 C 0.4894(6) 0.3230(5) 0.2399(3) 0.0390(13) Uani 1 1 d .
H15 H 0.4263 0.3349 0.2718 0.047 Uiso 1 1 calc R
C16 C 0.4479(5) 0.2867(5) 0.1614(3) 0.0375(13) Uani 1 1 d .
H16 H 0.3574 0.2748 0.1403 0.045 Uiso 1 1 calc R
C17 C 0.8132(5) 0.3638(5) 0.4726(3) 0.0299(11) Uani 1 1 d .
C18 C 0.8358(5) 0.4956(5) 0.5135(3) 0.0329(12) Uani 1 1 d .
H18 H 0.8162 0.5635 0.4886 0.039 Uiso 1 1 calc R
C19 C 0.8883(5) 0.5255(5) 0.5922(3) 0.0296(11) Uani 1 1 d .
C20 C 0.9115(5) 0.6708(5) 0.6352(3) 0.0328(11) Uani 1 1 d .
C21 C 0.9201(5) 0.4238(5) 0.6279(3) 0.0326(12) Uani 1 1 d .
H21 H 0.9561 0.4439 0.6801 0.039 Uiso 1 1 calc R
C22 C 0.8994(5) 0.2918(5) 0.5871(3) 0.0327(12) Uani 1 1 d .
C23 C 0.9306(5) 0.1802(5) 0.6269(3) 0.0342(12) Uani 1 1 d .
C24 C 0.8454(5) 0.2629(5) 0.5087(3) 0.0312(11) Uani 1 1 d .
H24 H 0.8311 0.1751 0.4807 0.037 Uiso 1 1 calc R
C27 C 0.1517(7) 0.3647(8) 0.8619(5) 0.074(2) Uani 1 1 d .
H27A H 0.1402 0.4484 0.8941 0.111 Uiso 1 1 calc R
H27B H 0.1437 0.3729 0.8097 0.111 Uiso 1 1 calc R
H27C H 0.2384 0.3397 0.8787 0.111 Uiso 1 1 calc R
C28 C 0.0423(8) 0.2540(8) 0.9462(4) 0.076(2) Uani 1 1 d .
H28A H 0.1281 0.2387 0.9714 0.114 Uiso 1 1 calc R
H28B H -0.0223 0.1818 0.9452 0.114 Uiso 1 1 calc R
H28C H 0.0166 0.3356 0.9737 0.114 Uiso 1 1 calc R
C29 C 0.7015(12) 0.4108(10) 0.8658(8) 0.110(4) Uani 1 1 d .
H29 H 0.6725 0.4323 0.9126 0.132 Uiso 1 1 calc R
C31 C 0.6547(13) 0.3453(12) 0.7308(8) 0.147(5) Uani 1 1 d .
H31A H 0.6370 0.4145 0.7040 0.221 Uiso 1 1 calc R
H31B H 0.6064 0.2630 0.7010 0.221 Uiso 1 1 calc R
H31C H 0.7485 0.3362 0.7385 0.221 Uiso 1 1 calc R
Cd1 Cd -0.04815(3) -0.04702(3) -0.315817(19) 0.02546(13) Uani 1 1 d .
N1 N 0.5619(4) 0.1527(4) -0.0151(2) 0.0354(10) Uani 1 1 d .
H1A H 0.6343 0.1299 0.0078 0.042 Uiso 1 1 calc R
N2 N 0.7591(5) 0.3309(4) 0.3924(2) 0.0379(11) Uani 1 1 d .
H2A H 0.7895 0.2660 0.3642 0.046 Uiso 1 1 calc R
N4 N 0.0493(5) 0.2631(5) 0.8670(3) 0.0552(14) Uani 1 1 d .
H4A H 0.0657 0.1836 0.8404 0.066 Uiso 1 1 calc R
H4B H -0.0306 0.2809 0.8446 0.066 Uiso 1 1 calc R
N5 N 0.6130(7) 0.3789(6) 0.8042(5) 0.076(2) Uani 1 1 d .
O1 O 0.1281(3) 0.0182(4) -0.2086(2) 0.0359(8) Uani 1 1 d .
O2 O 0.1869(3) -0.0648(3) -0.31945(19) 0.0331(8) Uani 1 1 d .
O3 O 0.6744(4) -0.0388(5) -0.3353(2) 0.0631(13) Uani 1 1 d .
O4 O 0.8215(4) 0.0032(4) -0.2277(2) 0.0484(10) Uani 1 1 d .
O5 O 0.3908(4) 0.2776(5) 0.0014(2) 0.0617(13) Uani 1 1 d .
O6 O 0.6106(5) 0.4840(5) 0.3916(2) 0.0731(15) Uani 1 1 d .
O7 O 0.9043(4) 0.0632(3) 0.5871(2) 0.0446(10) Uani 1 1 d .
O8 O 0.9780(5) 0.2071(4) 0.6957(2) 0.0583(12) Uani 1 1 d .
O9 O 0.8919(4) 0.7572(3) 0.5963(2) 0.0380(9) Uani 1 1 d .
O10 O 0.9524(4) 0.7011(4) 0.7058(2) 0.0494(10) Uani 1 1 d .
O11 O 0.8253(6) 0.4148(7) 0.8668(5) 0.123(3) Uani 1 1 d .
O1W O 0.9661(6) 0.6428(4) 0.84800(16) 0.0923(18) Uani 1 1 d G
H1B H 0.9060 0.5847 0.8513 0.138 Uiso 1 1 d G
H1C H 0.9534 0.6561 0.8028 0.138 Uiso 1 1 d G
O2W O 0.9098(5) 0.8972(4) 0.89818(17) 0.0748(14) Uani 1 1 d G
H2B H 0.8826 0.9285 0.8595 0.112 Uiso 1 1 d G
H2C H 0.9183 0.8150 0.8832 0.112 Uiso 1 1 d G
O3W O 0.8113(4) 0.0411(5) 0.02356(17) 0.0652(13) Uani 1 1 d G
H3D H 0.8850 0.0659 0.0545 0.098 Uiso 1 1 d G
H3E H 0.8247 -0.0102 -0.0174 0.098 Uiso 1 1 d G
N3 N 0.6911(6) 0.8494(6) 0.5055(4) 0.0765(18) Uiso 1 1 d .
H3B H 0.6788 0.9348 0.5237 0.092 Uiso 1 1 calc R
H3C H 0.7547 0.8281 0.5400 0.092 Uiso 1 1 calc R
C30 C 0.4749(10) 0.3688(10) 0.8030(6) 0.111(3) Uiso 1 1 d .
H30A H 0.4584 0.3806 0.8546 0.166 Uiso 1 1 calc R
H30B H 0.4352 0.2827 0.7734 0.166 Uiso 1 1 calc R
H30C H 0.4365 0.4362 0.7802 0.166 Uiso 1 1 calc R
C25 C 0.7437(10) 0.8417(10) 0.4346(6) 0.111(3) Uiso 1 1 d .
H25A H 0.7457 0.7502 0.4099 0.167 Uiso 1 1 calc R
H25B H 0.8324 0.8866 0.4465 0.167 Uiso 1 1 calc R
H25C H 0.6875 0.8834 0.4009 0.167 Uiso 1 1 calc R
C26 C 0.5587(14) 0.7626(15) 0.5032(9) 0.181(6) Uiso 1 1 d .
H26A H 0.5030 0.7501 0.4536 0.272 Uiso 1 1 calc R
H26B H 0.5129 0.8067 0.5421 0.272 Uiso 1 1 calc R
H26C H 0.5790 0.6778 0.5125 0.272 Uiso 1 1 calc R

loop_
_atom_site_aniso_label
_atom_site_aniso_U_11
_atom_site_aniso_U_22
_atom_site_aniso_U_33
_atom_site_aniso_U_23
_atom_site_aniso_U_13
_atom_site_aniso_U_12
C1 0.025(2) 0.023(2) 0.027(2) 0.004(2) -0.003(2) 0.006(2)
C2 0.027(2) 0.022(2) 0.023(2) 0.0035(19) 0.0028(19) 0.002(2)
C3 0.030(3) 0.029(3) 0.025(2) 0.000(2) 0.002(2) 0.005(2)
C4 0.027(3) 0.030(3) 0.029(3) 0.005(2) 0.008(2) 0.005(2)
C5 0.036(3) 0.032(3) 0.046(3) 0.005(3) 0.020(3) 0.009(2)
C6 0.024(2) 0.033(3) 0.033(3) 0.002(2) 0.000(2) 0.002(2)
C7 0.025(2) 0.031(3) 0.022(2) 0.005(2) -0.0016(19) 0.004(2)
C8 0.029(3) 0.031(3) 0.026(2) 0.002(2) 0.008(2) 0.003(2)
C9 0.040(3) 0.040(3) 0.027(3) 0.002(2) -0.002(2) 0.010(3)
C10 0.040(3) 0.027(3) 0.025(2) 0.002(2) -0.002(2) 0.004(2)
C11 0.037(3) 0.036(3) 0.032(3) 0.003(2) 0.004(2) 0.009(2)
C12 0.042(3) 0.036(3) 0.031(3) 0.002(2) -0.006(2) 0.002(3)
C13 0.050(3) 0.022(3) 0.025(2) 0.003(2) -0.001(2) 0.007(2)
C14 0.062(4) 0.036(3) 0.028(3) 0.003(2) 0.001(3) 0.015(3)
C15 0.046(3) 0.039(3) 0.032(3) 0.006(2) 0.009(2) 0.009(3)
C16 0.032(3) 0.038(3) 0.036(3) 0.002(2) -0.001(2) 0.002(2)
C17 0.036(3) 0.024(3) 0.025(2) 0.002(2) -0.002(2) 0.005(2)
C18 0.047(3) 0.022(3) 0.028(3) 0.003(2) 0.004(2) 0.007(2)
C19 0.034(3) 0.024(3) 0.028(2) 0.001(2) 0.003(2) 0.005(2)
C20 0.032(3) 0.024(3) 0.038(3) 0.001(2) 0.003(2) 0.004(2)
C21 0.041(3) 0.031(3) 0.023(2) 0.004(2) 0.001(2) 0.004(2)
C22 0.041(3) 0.027(3) 0.030(3) 0.007(2) 0.004(2) 0.006(2)
C23 0.041(3) 0.031(3) 0.033(3) 0.010(2) 0.007(2) 0.009(2)
C24 0.041(3) 0.019(2) 0.031(3) 0.000(2) 0.003(2) 0.006(2)
C27 0.069(5) 0.074(5) 0.084(6) 0.030(5) 0.013(4) -0.005(4)
C28 0.079(5) 0.087(6) 0.071(5) 0.027(4) 0.022(4) 0.026(5)
C29 0.107(9) 0.080(7) 0.154(11) 0.057(7) 0.013(8) 0.019(6)
C31 0.178(12) 0.116(10) 0.184(14) 0.054(9) 0.096(11) 0.054(9)
Cd1 0.0256(2) 0.0240(2) 0.02434(19) 0.00264(13) 0.00116(13) 0.00378(14)
N1 0.028(2) 0.048(3) 0.027(2) 0.006(2) -0.0037(18) 0.011(2)
N2 0.061(3) 0.027(2) 0.021(2) -0.0013(18) -0.001(2) 0.015(2)
N4 0.058(3) 0.052(3) 0.048(3) -0.002(3) 0.005(3) 0.010(3)
N5 0.057(4) 0.062(4) 0.128(7) 0.046(4) 0.032(4) 0.021(3)
O1 0.0250(18) 0.043(2) 0.036(2) 0.0007(17) 0.0060(15) 0.0046(16)
O2 0.0275(18) 0.035(2) 0.0301(18) -0.0008(15) -0.0028(15) 0.0055(16)
O3 0.051(3) 0.091(4) 0.039(2) -0.009(2) 0.019(2) 0.000(2)
O4 0.029(2) 0.069(3) 0.053(3) 0.018(2) 0.0126(18) 0.015(2)
O5 0.061(3) 0.080(3) 0.033(2) -0.006(2) -0.009(2) 0.039(3)
O6 0.093(4) 0.076(3) 0.038(2) -0.010(2) -0.011(2) 0.051(3)
O7 0.072(3) 0.0214(19) 0.042(2) 0.0093(17) 0.010(2) 0.0105(19)
O8 0.092(3) 0.044(3) 0.035(2) 0.0155(19) -0.011(2) 0.009(2)
O9 0.048(2) 0.0209(18) 0.039(2) 0.0019(16) -0.0035(17) 0.0041(16)
O10 0.069(3) 0.035(2) 0.034(2) -0.0024(17) -0.006(2) 0.004(2)
O11 0.057(4) 0.126(6) 0.205(8) 0.079(6) 0.017(4) 0.023(4)
O1W 0.130(5) 0.082(4) 0.070(4) 0.026(3) 0.019(3) 0.012(4)
O2W 0.090(4) 0.085(4) 0.050(3) 0.017(3) 0.008(3) 0.023(3)
O3W 0.046(3) 0.099(4) 0.052(3) 0.019(3) 0.003(2) 0.027(3)

loop_
_atom_type_symbol
_atom_type_description
_atom_type_scat_dispersion_real
_atom_type_scat_dispersion_imag
_atom_type_scat_source
C C 0.0033 0.0016 'International Tables Vol C Tables 4.2.6.8 and 6.1.1.4'
H H 0.0000 0.0000 'International Tables Vol C Tables 4.2.6.8 and 6.1.1.4'
Cd Cd -0.8075 1.2024 'International Tables Vol C Tables 4.2.6.8 and 6.1.1.4'
N N 0.0061 0.0033 'International Tables Vol C Tables 4.2.6.8 and 6.1.1.4'
O O 0.0106 0.0060 'International Tables Vol C Tables 4.2.6.8 and 6.1.1.4'

loop_
_geom_angle_atom_site_label_1
_geom_angle_atom_site_label_2
_geom_angle_atom_site_label_3
_geom_angle
_geom_angle_site_symmetry_1
_geom_angle_site_symmetry_3
O2 C1 O1 122.2(4) . .
O2 C1 C2 119.2(4) . .
O1 C1 C2 118.5(4) . .
C8 C2 C3 119.5(4) . .
C8 C2 C1 119.7(4) . .
C3 C2 C1 120.9(4) . .
C4 C3 C2 120.2(4) . .
C4 C3 H3A 119.9 . .
C2 C3 H3A 119.9 . .
C6 C4 C3 119.3(4) . .
C6 C4 C5 120.7(4) . .
C3 C4 C5 120.0(4) . .
O3 C5 O4 123.6(5) . .
O3 C5 C4 118.9(5) . .
O4 C5 C4 117.5(5) . .
O3 C5 Cd1 75.0(3) . 1_655
O4 C5 Cd1 48.6(2) . 1_655
C4 C5 Cd1 166.2(4) . 1_655
C4 C6 C7 121.1(4) . .
C4 C6 H6 119.4 . .
C7 C6 H6 119.4 . .
C8 C7 C6 119.5(4) . .
C8 C7 N1 121.5(4) . .
C6 C7 N1 118.9(4) . .
C7 C8 C2 120.4(4) . .
C7 C8 H8 119.8 . .
C2 C8 H8 119.8 . .
O5 C9 N1 123.5(5) . .
O5 C9 C10 119.9(5) . .
N1 C9 C10 116.6(4) . .
C11 C10 C16 119.9(4) . .
C11 C10 C9 122.8(5) . .
C16 C10 C9 117.3(5) . .
C12 C11 C10 119.3(5) . .
C12 C11 H11 120.3 . .
C10 C11 H11 120.3 . .
C13 C12 C11 121.3(5) . .
C13 C12 H12 119.4 . .
C11 C12 H12 119.4 . .
C12 C13 C15 119.0(5) . .
C12 C13 C14 121.6(5) . .
C15 C13 C14 119.3(5) . .
O6 C14 N2 123.7(5) . .
O6 C14 C13 119.6(5) . .
N2 C14 C13 116.7(5) . .
C16 C15 C13 120.9(5) . .
C16 C15 H15 119.5 . .
C13 C15 H15 119.5 . .
C15 C16 C10 119.6(5) . .
C15 C16 H16 120.2 . .
C10 C16 H16 120.2 . .
C24 C17 C18 120.5(4) . .
C24 C17 N2 119.0(4) . .
C18 C17 N2 120.6(4) . .
C17 C18 C19 119.6(4) . .
C17 C18 H18 120.2 . .
C19 C18 H18 120.2 . .
C21 C19 C18 119.5(4) . .
C21 C19 C20 122.2(4) . .
C18 C19 C20 118.2(4) . .
O10 C20 O9 122.2(5) . .
O10 C20 C19 120.2(5) . .
O9 C20 C19 117.6(4) . .
O10 C20 Cd1 71.5(3) . 1_666
O9 C20 Cd1 50.7(2) . 1_666
C19 C20 Cd1 167.9(4) . 1_666
C19 C21 C22 121.2(4) . .
C19 C21 H21 119.4 . .
C22 C21 H21 119.4 . .
C21 C22 C24 118.9(4) . .
C21 C22 C23 121.0(4) . .
C24 C22 C23 120.1(4) . .
O8 C23 O7 123.2(5) . .
O8 C23 C22 119.3(5) . .
O7 C23 C22 117.5(4) . .
O8 C23 Cd1 68.3(3) . 1_656
O7 C23 Cd1 55.1(3) . 1_656
C22 C23 Cd1 170.8(4) . 1_656
C17 C24 C22 120.4(4) . .
C17 C24 H24 119.8 . .
C22 C24 H24 119.8 . .
N4 C27 H27A 109.5 . .
N4 C27 H27B 109.5 . .
H27A C27 H27B 109.5 . .
N4 C27 H27C 109.5 . .
H27A C27 H27C 109.5 . .
H27B C27 H27C 109.5 . .
N4 C28 H28A 109.5 . .
N4 C28 H28B 109.5 . .
H28A C28 H28B 109.5 . .
N4 C28 H28C 109.5 . .
H28A C28 H28C 109.5 . .
H28B C28 H28C 109.5 . .
O11 C29 N5 124.1(12) . .
O11 C29 H29 117.9 . .
N5 C29 H29 117.9 . .
N5 C31 H31A 109.5 . .
N5 C31 H31B 109.5 . .
H31A C31 H31B 109.5 . .
N5 C31 H31C 109.5 . .
H31A C31 H31C 109.5 . .
H31B C31 H31C 109.5 . .
O4 Cd1 O9 116.19(15) 1_455 1_444
O4 Cd1 O7 111.65(14) 1_455 1_454
O9 Cd1 O7 89.10(13) 1_444 1_454
O4 Cd1 O1 84.05(13) 1_455 .
O9 Cd1 O1 131.37(13) 1_444 .
O7 Cd1 O1 125.81(14) 1_454 .
O4 Cd1 O2 138.28(13) 1_455 .
O9 Cd1 O2 91.61(13) 1_444 .
O7 Cd1 O2 98.44(13) 1_454 .
O1 Cd1 O2 54.56(11) . .
O4 Cd1 O8 83.97(16) 1_455 1_454
O9 Cd1 O8 141.67(12) 1_444 1_454
O7 Cd1 O8 52.59(12) 1_454 1_454
O1 Cd1 O8 80.09(13) . 1_454
O2 Cd1 O8 92.78(14) . 1_454
O4 Cd1 O10 90.26(14) 1_455 1_444
O9 Cd1 O10 51.10(12) 1_444 1_444
O7 Cd1 O10 140.20(12) 1_454 1_444
O1 Cd1 O10 87.84(12) . 1_444
O2 Cd1 O10 83.84(13) . 1_444
O8 Cd1 O10 167.08(11) 1_454 1_444
O4 Cd1 C23 97.34(15) 1_455 1_454
O9 Cd1 C23 115.67(14) 1_444 1_454
O7 Cd1 C23 26.57(14) 1_454 1_454
O1 Cd1 C23 103.66(15) . 1_454
O2 Cd1 C23 97.40(14) . 1_454
O8 Cd1 C23 26.07(13) 1_454 1_454
O10 Cd1 C23 166.77(13) 1_444 1_454
O4 Cd1 O3 50.16(13) 1_455 1_455
O9 Cd1 O3 82.28(14) 1_444 1_455
O7 Cd1 O3 75.73(15) 1_454 1_455
O1 Cd1 O3 133.83(12) . 1_455
O2 Cd1 O3 171.55(11) . 1_455
O8 Cd1 O3 88.48(15) 1_454 1_455
O10 Cd1 O3 96.70(14) 1_444 1_455
C23 Cd1 O3 80.16(16) 1_454 1_455
O4 Cd1 C20 104.56(16) 1_455 1_444
O9 Cd1 C20 25.47(13) 1_444 1_444
O7 Cd1 C20 114.56(14) 1_454 1_444
O1 Cd1 C20 110.16(14) . 1_444
O2 Cd1 C20 87.26(13) . 1_444
O8 Cd1 C20 167.02(14) 1_454 1_444
O10 Cd1 C20 25.64(13) 1_444 1_444
C23 Cd1 C20 141.13(15) 1_454 1_444
O3 Cd1 C20 89.64(15) 1_455 1_444
O4 Cd1 C5 24.91(15) 1_455 1_455
O9 Cd1 C5 99.94(15) 1_444 1_455
O7 Cd1 C5 93.94(15) 1_454 1_455
O1 Cd1 C5 108.79(14) . 1_455
O2 Cd1 C5 163.19(14) . 1_455
O8 Cd1 C5 85.74(16) 1_454 1_455
O10 Cd1 C5 93.90(14) 1_444 1_455
C23 Cd1 C5 88.61(16) 1_454 1_455
O3 Cd1 C5 25.25(13) 1_455 1_455
C20 Cd1 C5 97.91(15) 1_444 1_455
C9 N1 C7 124.8(4) . .
C9 N1 H1A 117.6 . .
C7 N1 H1A 117.6 . .
C14 N2 C17 125.6(4) . .
C14 N2 H2A 117.2 . .
C17 N2 H2A 117.2 . .
C27 N4 C28 113.8(6) . .
C27 N4 H4A 108.8 . .
C28 N4 H4A 108.8 . .
C27 N4 H4B 108.8 . .
C28 N4 H4B 108.8 . .
H4A N4 H4B 107.7 . .
C29 N5 C30 124.2(10) . .
C29 N5 C31 119.3(9) . .
C30 N5 C31 116.4(9) . .
C1 O1 Cd1 93.0(3) . .
C1 O2 Cd1 90.1(3) . .
C5 O3 Cd1 79.8(3) . 1_655
C5 O4 Cd1 106.5(3) . 1_655
C23 O7 Cd1 98.3(3) . 1_656
C23 O8 Cd1 85.7(3) . 1_656
C20 O9 Cd1 103.9(3) . 1_666
C20 O10 Cd1 82.8(3) . 1_666
H1B O1W H1C 109.5 . .
H2B O2W H2C 109.5 . .
H3D O3W H3E 109.5 . .
C25 N3 C26 119.1(8) . .
C25 N3 H3B 107.5 . .
C26 N3 H3B 107.5 . .
C25 N3 H3C 107.5 . .
C26 N3 H3C 107.5 . .
H3B N3 H3C 107.0 . .
N5 C30 H30A 109.5 . .
N5 C30 H30B 109.5 . .
H30A C30 H30B 109.5 . .
N5 C30 H30C 109.5 . .
H30A C30 H30C 109.5 . .
H30B C30 H30C 109.5 . .
N3 C25 H25A 109.5 . .
N3 C25 H25B 109.5 . .
H25A C25 H25B 109.5 . .
N3 C25 H25C 109.5 . .
H25A C25 H25C 109.5 . .
H25B C25 H25C 109.5 . .
N3 C26 H26A 109.5 . .
N3 C26 H26B 109.5 . .
H26A C26 H26B 109.5 . .
N3 C26 H26C 109.5 . .
H26A C26 H26C 109.5 . .
H26B C26 H26C 109.5 . .

loop_
_geom_bond_atom_site_label_1
_geom_bond_atom_site_label_2
_geom_bond_distance
_geom_bond_site_symmetry_2
C1 O2 1.255(5) .
C1 O1 1.258(6) .
C1 C2 1.504(6) .
C2 C8 1.394(6) .
C2 C3 1.397(7) .
C3 C4 1.390(6) .
C3 H3A 0.9300 .
C4 C6 1.384(7) .
C4 C5 1.516(7) .
C5 O3 1.240(7) .
C5 O4 1.257(6) .
C5 Cd1 2.862(5) 1_655
C6 C7 1.388(7) .
C6 H6 0.9300 .
C7 C8 1.380(6) .
C7 N1 1.427(6) .
C8 H8 0.9300 .
C9 O5 1.231(6) .
C9 N1 1.338(7) .
C9 C10 1.503(7) .
C10 C11 1.393(7) .
C10 C16 1.400(7) .
C11 C12 1.386(7) .
C11 H11 0.9300 .
C12 C13 1.380(8) .
C12 H12 0.9300 .
C13 C15 1.391(7) .
C13 C14 1.495(7) .
C14 O6 1.241(7) .
C14 N2 1.331(7) .
C15 C16 1.378(7) .
C15 H15 0.9300 .
C16 H16 0.9300 .
C17 C24 1.379(7) .
C17 C18 1.390(7) .
C17 N2 1.426(6) .
C18 C19 1.399(7) .
C18 H18 0.9300 .
C19 C21 1.381(7) .
C19 C20 1.520(7) .
C20 O10 1.242(6) .
C20 O9 1.261(6) .
C20 Cd1 2.847(5) 1_666
C21 C22 1.391(7) .
C21 H21 0.9300 .
C22 C24 1.396(7) .
C22 C23 1.516(7) .
C23 O8 1.225(6) .
C23 O7 1.256(6) .
C23 Cd1 2.779(5) 1_656
C24 H24 0.9300 .
C27 N4 1.463(8) .
C27 H27A 0.9600 .
C27 H27B 0.9600 .
C27 H27C 0.9600 .
C28 N4 1.471(8) .
C28 H28A 0.9600 .
C28 H28B 0.9600 .
C28 H28C 0.9600 .
C29 O11 1.260(11) .
C29 N5 1.282(12) .
C29 H29 0.9300 .
C31 N5 1.441(13) .
C31 H31A 0.9600 .
C31 H31B 0.9600 .
C31 H31C 0.9600 .
Cd1 O4 2.240(4) 1_455
Cd1 O9 2.268(3) 1_444
Cd1 O7 2.303(4) 1_454
Cd1 O1 2.367(3) .
Cd1 O2 2.432(3) .
Cd1 O8 2.589(4) 1_454
Cd1 O10 2.722(4) 1_444
Cd1 C23 2.779(5) 1_454
Cd1 O3 2.808(4) 1_455
Cd1 C20 2.847(5) 1_444
Cd1 C5 2.862(5) 1_455
N1 H1A 0.8600 .
N2 H2A 0.8600 .
N4 H4A 0.9000 .
N4 H4B 0.9000 .
N5 C30 1.405(11) .
O3 Cd1 2.808(4) 1_655
O4 Cd1 2.240(4) 1_655
O7 Cd1 2.303(4) 1_656
O8 Cd1 2.589(4) 1_656
O9 Cd1 2.268(3) 1_666
O10 Cd1 2.722(4) 1_666
O1W H1B 0.8501 .
O1W H1C 0.8499 .
O2W H2B 0.8501 .
O2W H2C 0.8500 .
O3W H3D 0.8501 .
O3W H3E 0.8499 .
N3 C25 1.458(10) .
N3 C26 1.563(14) .
N3 H3B 0.9000 .
N3 H3C 0.9000 .
C30 H30A 0.9600 .
C30 H30B 0.9600 .
C30 H30C 0.9600 .
C25 H25A 0.9600 .
C25 H25B 0.9600 .
C25 H25C 0.9600 .
C26 H26A 0.9600 .
C26 H26B 0.9600 .
C26 H26C 0.9600 .

loop_
_geom_hbond_atom_site_label_D
_geom_hbond_atom_site_label_H
_geom_hbond_atom_site_label_A
_geom_hbond_distance_DH
_geom_hbond_distance_HA
_geom_hbond_distance_DA
_geom_hbond_angle_DHA
_geom_hbond_site_symmetry_A
N3 H3C O9 0.90 1.88 2.771(7) 168.9 .
O3W H3E O2W 0.85 1.98 2.806 163.1 1_544
O3W H3D O2W 0.85 2.11 2.931(8) 163.0 2_766
O2W H2C O1W 0.85 1.89 2.727 170.3 .
O2W H2B O4 0.85 1.94 2.788(5) 179.0 1_566
O1W H1C O10 0.85 1.91 2.756(5) 170.9 .
O1W H1B O11 0.85 1.99 2.798(9) 158.7 .
N4 H4B O11 0.90 2.12 2.861(8) 139.6 1_455
N4 H4A O1 0.90 1.95 2.844(6) 171.5 1_556
N2 H2A O2 0.86 2.11 2.917(5) 155.8 2_655
N1 H1A O3W 0.86 2.09 2.911(6) 159.8 .

loop_
_geom_torsion_atom_site_label_1
_geom_torsion_atom_site_label_2
_geom_torsion_atom_site_label_3
_geom_torsion_atom_site_label_4
_geom_torsion
_geom_torsion_site_symmetry_1
_geom_torsion_site_symmetry_4
O2 C1 C2 C8 -176.6(4) . .
O1 C1 C2 C8 5.0(7) . .
O2 C1 C2 C3 3.1(7) . .
O1 C1 C2 C3 -175.3(4) . .
C8 C2 C3 C4 0.0(7) . .
C1 C2 C3 C4 -179.7(4) . .
C2 C3 C4 C6 -1.3(7) . .
C2 C3 C4 C5 177.5(4) . .
C6 C4 C5 O3 -171.2(5) . .
C3 C4 C5 O3 10.1(8) . .
C6 C4 C5 O4 8.7(7) . .
C3 C4 C5 O4 -170.1(5) . .
C6 C4 C5 Cd1 7.0(18) . 1_655
C3 C4 C5 Cd1 -171.7(12) . 1_655
C3 C4 C6 C7 0.7(7) . .
C5 C4 C6 C7 -178.0(5) . .
C4 C6 C7 C8 1.1(8) . .
C4 C6 C7 N1 177.7(5) . .
C6 C7 C8 C2 -2.4(7) . .
N1 C7 C8 C2 -178.9(4) . .
C3 C2 C8 C7 1.9(7) . .
C1 C2 C8 C7 -178.4(4) . .
O5 C9 C10 C11 -145.5(6) . .
N1 C9 C10 C11 34.9(8) . .
O5 C9 C10 C16 32.9(8) . .
N1 C9 C10 C16 -146.8(5) . .
C16 C10 C11 C12 -0.8(8) . .
C9 C10 C11 C12 177.5(5) . .
C10 C11 C12 C13 0.3(8) . .
C11 C12 C13 C15 0.6(8) . .
C11 C12 C13 C14 -175.3(5) . .
C12 C13 C14 O6 132.6(7) . .
C15 C13 C14 O6 -43.2(8) . .
C12 C13 C14 N2 -49.1(7) . .
C15 C13 C14 N2 135.1(6) . .
C12 C13 C15 C16 -0.9(8) . .
C14 C13 C15 C16 175.0(5) . .
C13 C15 C16 C10 0.4(8) . .
C11 C10 C16 C15 0.5(8) . .
C9 C10 C16 C15 -177.9(5) . .
C24 C17 C18 C19 -1.8(8) . .
N2 C17 C18 C19 179.7(5) . .
C17 C18 C19 C21 1.7(8) . .
C17 C18 C19 C20 -179.8(5) . .
C21 C19 C20 O10 -4.7(8) . .
C18 C19 C20 O10 176.9(5) . .
C21 C19 C20 O9 173.0(5) . .
C18 C19 C20 O9 -5.5(7) . .
C21 C19 C20 Cd1 160.0(14) . 1_666
C18 C19 C20 Cd1 -18.5(19) . 1_666
C18 C19 C21 C22 -0.8(8) . .
C20 C19 C21 C22 -179.3(5) . .
C19 C21 C22 C24 0.0(8) . .
C19 C21 C22 C23 -178.2(5) . .
C21 C22 C23 O8 -1.9(8) . .
C24 C22 C23 O8 179.9(5) . .
C21 C22 C23 O7 177.2(5) . .
C24 C22 C23 O7 -1.0(8) . .
C21 C22 C23 Cd1 143(2) . 1_656
C24 C22 C23 Cd1 -35(3) . 1_656
C18 C17 C24 C22 1.0(8) . .
N2 C17 C24 C22 179.6(5) . .
C21 C22 C24 C17 -0.1(8) . .
C23 C22 C24 C17 178.1(5) . .
O5 C9 N1 C7 -3.7(9) . .
C10 C9 N1 C7 175.9(5) . .
C8 C7 N1 C9 -34.7(8) . .
C6 C7 N1 C9 148.8(5) . .
O6 C14 N2 C17 -2.4(10) . .
C13 C14 N2 C17 179.4(5) . .
C24 C17 N2 C14 143.7(6) . .
C18 C17 N2 C14 -37.8(8) . .
O11 C29 N5 C30 177.2(8) . .
O11 C29 N5 C31 -0.2(14) . .
O2 C1 O1 Cd1 -3.3(5) . .
C2 C1 O1 Cd1 175.1(4) . .
O4 Cd1 O1 C1 176.2(3) 1_455 .
O9 Cd1 O1 C1 56.2(3) 1_444 .
O7 Cd1 O1 C1 -71.3(3) 1_454 .
O2 Cd1 O1 C1 1.7(3) . .
O8 Cd1 O1 C1 -98.9(3) 1_454 .
O10 Cd1 O1 C1 85.7(3) 1_444 .
C23 Cd1 O1 C1 -87.7(3) 1_454 .
O3 Cd1 O1 C1 -177.1(3) 1_455 .
C20 Cd1 O1 C1 72.9(3) 1_444 .
C5 Cd1 O1 C1 179.1(3) 1_455 .
O1 C1 O2 Cd1 3.2(5) . .
C2 C1 O2 Cd1 -175.2(4) . .
O4 Cd1 O2 C1 -10.0(4) 1_455 .
O9 Cd1 O2 C1 -144.1(3) 1_444 .
O7 Cd1 O2 C1 126.6(3) 1_454 .
O1 Cd1 O2 C1 -1.7(3) . .
O8 Cd1 O2 C1 74.0(3) 1_454 .
O10 Cd1 O2 C1 -93.5(3) 1_444 .
C23 Cd1 O2 C1 99.8(3) 1_454 .
O3 Cd1 O2 C1 172.4(8) 1_455 .
C20 Cd1 O2 C1 -119.0(3) 1_444 .
C5 Cd1 O2 C1 -10.4(6) 1_455 .
O4 C5 O3 Cd1 -0.3(5) . 1_655
C4 C5 O3 Cd1 179.6(5) . 1_655
O3 C5 O4 Cd1 0.4(7) . 1_655
C4 C5 O4 Cd1 -179.5(4) . 1_655
O8 C23 O7 Cd1 5.3(6) . 1_656
C22 C23 O7 Cd1 -173.7(4) . 1_656
O7 C23 O8 Cd1 -4.7(6) . 1_656
C22 C23 O8 Cd1 174.4(5) . 1_656
O10 C20 O9 Cd1 1.1(6) . 1_666
C19 C20 O9 Cd1 -176.5(4) . 1_666
O9 C20 O10 Cd1 -0.9(5) . 1_666
C19 C20 O10 Cd1 176.6(5) . 1_666
